data_4333321
loop_
_publ_author_name
'Aronica, Christophe'
'Chastanet, Guillaume'
'Pilet, Guillaume'
'Le Guennic, Boris'
'Robert, Vincent'
'Wernsdorfer, Wolfgang'
'Luneau, Dominique'

_publ_section_title
;
 Cubane variations: syntheses, structures, and magnetic property analyses
 of lanthanide(III)-copper(II) architectures with controlled nuclearities.
;
_journal_issue 15
_journal_name_full 'Inorganic chemistry'
_journal_page_first 6108
_journal_page_last 6119
_journal_paper_doi 10.1021/ic700645q
_journal_volume 46
_journal_year 2007
_chemical_formula_moiety 'C42 H43 Cl1 Cu3 F27 Gd1 N4 O12'
_chemical_formula_sum 'C42 H43 Cl Cu3 F27 Gd N4 O12'
_chemical_formula_weight 1692.11
_space_group_IT_number 2
_symmetry_cell_setting triclinic
_symmetry_space_group_name_Hall '-P 1'
_symmetry_space_group_name_H-M 'P -1'
_atom_sites_solution_hydrogens geom
_atom_sites_solution_primary direct
_audit_creation_date 06-01-19
_audit_creation_method CRYSTALS_ver_12.82
_cell_angle_alpha 77.9970(10)
_cell_angle_beta 89.3310(10)
_cell_angle_gamma 82.7520(10)
_cell_formula_units_Z 2
_cell_length_a 13.0969(2)
_cell_length_b 15.3158(3)
_cell_length_c 15.6664(3)
_cell_measurement_reflns_used 8786
_cell_measurement_temperature 293
_cell_measurement_theta_max 28
_cell_measurement_theta_min 0
_cell_volume 3048.90(10)
_computing_cell_refinement 'DENZO/SCALEPACK (Otwinowski & Minor, 1997)'
_computing_data_collection 'COLLECT. Nonius (1997-2001).'
_computing_data_reduction 'DENZO/SCALEPACK (Otwinowski & Minor, 1997)'
_computing_molecular_graphics 'CAMERON (Watkin et al., 1996)'
_computing_publication_material 'CRYSTALS (Betteridge et al., 2003)'
_computing_structure_refinement 'CRYSTALS (Betteridge et al., 2003)'
_computing_structure_solution 'SIR92 (Altomare et al., 1994)'
_diffrn_ambient_temperature 293
_diffrn_measured_fraction_theta_full 0.985
_diffrn_measured_fraction_theta_max 0.976
_diffrn_measurement_device_type 'Nonius Kappa CCD'
_diffrn_measurement_method \w/2\q
_diffrn_radiation_monochromator graphite
_diffrn_radiation_type 'Mo K\a'
_diffrn_radiation_wavelength 0.71073
_diffrn_reflns_av_R_equivalents 0.032
_diffrn_reflns_limit_h_max 17
_diffrn_reflns_limit_h_min -17
_diffrn_reflns_limit_k_max 20
_diffrn_reflns_limit_k_min -19
_diffrn_reflns_limit_l_max 20
_diffrn_reflns_limit_l_min -17
_diffrn_reflns_number 21489
_diffrn_reflns_theta_full 25.064
_diffrn_reflns_theta_max 27.849
_diffrn_reflns_theta_min 1.329
_diffrn_standards_number 0
_exptl_absorpt_coefficient_mu 2.288
_exptl_absorpt_correction_T_max 0.5150
_exptl_absorpt_correction_T_min 0.4288
_exptl_absorpt_correction_type none
_exptl_crystal_colour blue
_exptl_crystal_density_diffrn 1.843
_exptl_crystal_description cubic
_exptl_crystal_F_000 1660
_exptl_crystal_size_max 0.40
_exptl_crystal_size_mid 0.37
_exptl_crystal_size_min 0.29
_refine_diff_density_max 1.01
_refine_diff_density_min -1.06
_refine_ls_extinction_method None
_refine_ls_goodness_of_fit_ref 1.0759
_refine_ls_hydrogen_treatment noref
_refine_ls_matrix_type full
_refine_ls_number_parameters 811
_refine_ls_number_reflns 11365
_refine_ls_number_restraints 0
_refine_ls_R_factor_all 0.0502
_refine_ls_R_factor_gt 0.0377
_refine_ls_shift/su_max 0.000551
_refine_ls_structure_factor_coef F
_refine_ls_weighting_details
;
 Method, part 1, Chebychev polynomial, (Watkin, 1994, Prince, 1982) 
 [weight] = 1.0/[A~0~*T~0~(x)+A~1~*T~1~(x) ... +A~n-1~]*T~n-1~(x)] 
 where A~i~ are the Chebychev coefficients listed below and x= Fcalc/Fmax 
 Method = Robust Weighting (Prince, 1982) 
 W = [weight] * [1-(deltaF/6*sigmaF)^2^]^2^ 
 A~i~ are: 
 1.22 0.177 0.772 
;
_refine_ls_weighting_scheme calc
_refine_ls_wR_factor_all 0.0539
_refine_ls_wR_factor_gt 0.0452
_refine_ls_wR_factor_ref 0.0452
_reflns_limit_h_max 17
_reflns_limit_h_min -17
_reflns_limit_k_max 20
_reflns_limit_k_min -19
_reflns_limit_l_max 20
_reflns_limit_l_min 0
_reflns_number_gt 11365
_reflns_number_total 14162
_reflns_threshold_expression I>3.00u(I)
_oxford_diffrn_Wilson_B_factor 0.00
_oxford_diffrn_Wilson_scale 0.00
_oxford_refine_ls_scale 0.3573(4)
_oxford_structure_analysis_title 'import in P -1'
_cod_data_source_file ic700645qsup2.cif
_cod_data_source_block CRYSTALS_cif
_cod_depositor_comments
;
The following automatic conversions were performed:

'_symmetry_cell_setting' value 'Triclinic' changed to 'triclinic'
according to /home/saulius/struct/CIF-dictionaries/cif_core.dic
dictionary named 'cif_core.dic' version 2.4.2 from 2011-04-26.

Automatic conversion script
Id: cif_fix_values 1891 2012-01-12 08:04:46Z andrius 

 Adding full bibliography for 4333320--4333323.cif.
;
_cod_original_sg_symbol_H-M 'P -1 '
_cod_original_formula_sum 'C42 H43 Cl1 Cu3 F27 Gd1 N4 O12'
_cod_database_code 4333321

loop_
_symmetry_equiv_pos_as_xyz
x,y,z
-x,-y,-z

loop_
_atom_site_label
_atom_site_type_symbol
_atom_site_fract_x
_atom_site_fract_y
_atom_site_fract_z
_atom_site_U_iso_or_equiv
_atom_site_occupancy
_atom_site_adp_type
Gd1 Gd 0.247434(13) 0.307495(10) 0.271779(10) 0.0257 1.0000 Uani
Cu1 Cu 0.22964(3) 0.10346(2) 0.23070(3) 0.0242 1.0000 Uani
Cu2 Cu 0.29474(3) 0.27256(3) 0.06732(2) 0.0223 1.0000 Uani
Cu3 Cu 0.46470(3) 0.17672(3) 0.22499(3) 0.0259 1.0000 Uani
Cl1 Cl 0.38262(6) 0.09614(5) 0.10530(5) 0.0274 1.0000 Uani
O10 O 0.19593(16) 0.22941(14) 0.16081(14) 0.0230 1.0000 Uani
C11 C 0.0954(2) 0.2537(2) 0.1209(2) 0.0274 1.0000 Uani
C12 C 0.0984(3) 0.2300(2) 0.0314(2) 0.0291 1.0000 Uani
N13 N 0.1872(2) 0.26664(18) -0.01450(18) 0.0265 1.0000 Uani
C14 C 0.1890(3) 0.2894(2) -0.0985(2) 0.0303 1.0000 Uani
C15 C 0.0999(4) 0.2790(3) -0.1554(3) 0.0476 1.0000 Uani
C16 C 0.2750(3) 0.3279(2) -0.1432(2) 0.0344 1.0000 Uani
C17 C 0.3586(3) 0.3447(2) -0.1023(2) 0.0295 1.0000 Uani
O18 O 0.38348(19) 0.32551(17) -0.02053(16) 0.0318 1.0000 Uani
C19 C 0.4375(3) 0.3967(3) -0.1572(3) 0.0396 1.0000 Uani
F20 F 0.5337(2) 0.3622(2) -0.1342(2) 0.0595 1.0000 Uani
F21 F 0.4298(3) 0.3979(3) -0.24183(18) 0.0769 1.0000 Uani
F22 F 0.4265(3) 0.48074(19) -0.1481(3) 0.0794 1.0000 Uani
O30 O 0.33534(18) 0.15227(15) 0.29009(14) 0.0255 1.0000 Uani
C31 C 0.3504(3) 0.0971(2) 0.3765(2) 0.0310 1.0000 Uani
C32 C 0.3517(3) -0.0008(2) 0.3713(2) 0.0339 1.0000 Uani
N33 N 0.2618(2) -0.00726(19) 0.31849(19) 0.0292 1.0000 Uani
C34 C 0.2134(3) -0.0774(2) 0.3327(2) 0.0324 1.0000 Uani
C35 C 0.2502(4) -0.1590(3) 0.4019(3) 0.0447 1.0000 Uani
C36 C 0.1212(3) -0.0793(2) 0.2848(3) 0.0341 1.0000 Uani
C37 C 0.0813(3) -0.0124(2) 0.2185(2) 0.0320 1.0000 Uani
O38 O 0.1177(2) 0.06080(17) 0.18181(17) 0.0336 1.0000 Uani
C39 C -0.0192(3) -0.0205(3) 0.1755(3) 0.0388 1.0000 Uani
F40 F -0.0052(2) -0.0372(2) 0.09549(19) 0.0608 1.0000 Uani
F41 F -0.0843(2) 0.0552(2) 0.1659(3) 0.0667 1.0000 Uani
F42 F -0.0692(2) -0.0857(2) 0.2193(2) 0.0633 1.0000 Uani
O50 O 0.38364(17) 0.28929(14) 0.16374(14) 0.0230 1.0000 Uani
C51 C 0.4510(3) 0.3582(2) 0.1449(2) 0.0265 1.0000 Uani
C52 C 0.5559(3) 0.3180(2) 0.1205(2) 0.0309 1.0000 Uani
N53 N 0.5860(2) 0.2332(2) 0.1835(2) 0.0296 1.0000 Uani
C54 C 0.6796(3) 0.2069(3) 0.2116(2) 0.0339 1.0000 Uani
C55 C 0.7655(3) 0.2631(3) 0.1845(4) 0.0550 1.0000 Uani
C56 C 0.7069(3) 0.1207(3) 0.2704(3) 0.0389 1.0000 Uani
C57 C 0.6399(3) 0.0611(3) 0.2991(2) 0.0353 1.0000 Uani
O58 O 0.5425(2) 0.06778(18) 0.28341(19) 0.0392 1.0000 Uani
C59 C 0.6781(3) -0.0292(3) 0.3574(3) 0.0470 1.0000 Uani
F60 F 0.7752(3) -0.0375(3) 0.3822(3) 0.0992 1.0000 Uani
F61 F 0.6684(3) -0.0968(2) 0.3182(2) 0.0755 1.0000 Uani
F62 F 0.6219(3) -0.0455(3) 0.4284(2) 0.0804 1.0000 Uani
O70 O 0.2160(2) 0.41517(15) 0.13457(17) 0.0320 1.0000 Uani
C71 C 0.1950(3) 0.4989(2) 0.1131(3) 0.0371 1.0000 Uani
C72 C 0.1992(4) 0.5612(3) 0.1659(3) 0.0473 1.0000 Uani
C73 C 0.2366(4) 0.5338(3) 0.2512(3) 0.0479 1.0000 Uani
O74 O 0.2691(3) 0.45570(18) 0.29077(19) 0.0432 1.0000 Uani
C75 C 0.1676(3) 0.5341(3) 0.0173(3) 0.0466 1.0000 Uani
F76 F 0.1112(3) 0.4817(2) -0.0148(2) 0.0843 1.0000 Uani
F77 F 0.1178(3) 0.61736(19) -0.0008(2) 0.0708 1.0000 Uani
F78 F 0.2517(3) 0.5342(3) -0.0311(2) 0.0808 1.0000 Uani
C79 C 0.2433(7) 0.6068(4) 0.3034(4) 0.0770 1.0000 Uani
F80 F 0.2045(7) 0.5913(4) 0.3765(4) 0.1665 1.0000 Uani
F81 F 0.3375(6) 0.6100(5) 0.3251(6) 0.1782 1.0000 Uani
F82 F 0.2170(10) 0.6860(3) 0.2623(5) 0.2362 1.0000 Uani
O90 O 0.0759(2) 0.38524(18) 0.26926(18) 0.0379 1.0000 Uani
C91 C -0.0044(3) 0.3692(3) 0.3087(3) 0.0396 1.0000 Uani
C92 C -0.0266(3) 0.2885(3) 0.3610(3) 0.0438 1.0000 Uani
C93 C 0.0424(3) 0.2104(3) 0.3676(2) 0.0359 1.0000 Uani
O94 O 0.1288(2) 0.20135(16) 0.33358(16) 0.0331 1.0000 Uani
C95 C 0.0087(3) 0.1236(3) 0.4202(3) 0.0447 1.0000 Uani
F96 F 0.0856(3) 0.0631(2) 0.4522(3) 0.0884 1.0000 Uani
F97 F -0.0356(4) 0.0806(3) 0.3680(3) 0.1122 1.0000 Uani
F98 F -0.0550(5) 0.1337(3) 0.4793(4) 0.1765 1.0000 Uani
C99 C -0.0887(4) 0.4508(3) 0.2932(4) 0.0586 1.0000 Uani
F100 F -0.0541(3) 0.5234(2) 0.3075(3) 0.0802 1.0000 Uani
F101 F -0.1220(4) 0.4690(3) 0.2115(3) 0.1134 1.0000 Uani
F102 F -0.1701(3) 0.4377(3) 0.3421(4) 0.1149 1.0000 Uani
O110 O 0.2221(3) 0.3064(2) 0.42377(17) 0.0444 1.0000 Uani
C111 C 0.2731(5) 0.3223(4) 0.4824(3) 0.0585 1.0000 Uani
C112 C 0.3781(5) 0.3293(4) 0.4827(3) 0.0644 1.0000 Uani
C113 C 0.4393(4) 0.3159(3) 0.4122(3) 0.0503 1.0000 Uani
O114 O 0.4112(2) 0.29771(19) 0.34275(17) 0.0386 1.0000 Uani
C115 C 0.2069(7) 0.3374(6) 0.5616(4) 0.0944 1.0000 Uani
F116 F 0.1332(5) 0.4012(4) 0.5408(3) 0.1453 1.0000 Uani
F117 F 0.1640(5) 0.2654(5) 0.5946(3) 0.1437 1.0000 Uani
F118 F 0.2600(5) 0.3545(6) 0.6239(3) 0.1761 1.0000 Uani
C119 C 0.5566(5) 0.3180(5) 0.4173(4) 0.0723 1.0000 Uani
F120 F 0.6060(3) 0.2378(4) 0.4169(3) 0.1200 1.0000 Uani
F121 F 0.5861(3) 0.3406(3) 0.4897(3) 0.0979 1.0000 Uani
F122 F 0.5872(3) 0.3742(4) 0.3484(3) 0.1201 1.0000 Uani
N130 N 0.3446(3) -0.0733(2) 0.0403(2) 0.0380 1.0000 Uani
C131 C 0.2424(4) -0.0975(3) 0.0763(4) 0.0567 1.0000 Uani
C132 C 0.2106(5) -0.1795(4) 0.0500(6) 0.0858 1.0000 Uani
C133 C 0.3456(4) -0.0455(3) -0.0582(3) 0.0487 1.0000 Uani
C134 C 0.2815(4) 0.0424(4) -0.0920(3) 0.0571 1.0000 Uani
C135 C 0.4344(4) -0.1420(3) 0.0750(3) 0.0468 1.0000 Uani
C136 C 0.4478(5) -0.1570(3) 0.1723(4) 0.0666 1.0000 Uani
H1321 H 0.1502 -0.1982 0.0865 0.1991 1.0000 Uiso
H1322 H 0.2709 -0.2364 0.0917 0.1991 1.0000 Uiso
H1323 H 0.2176 -0.1848 -0.0010 0.1991 1.0000 Uiso
H1361 H 0.5189 -0.1942 0.1982 0.1723 1.0000 Uiso
H1362 H 0.4713 -0.0906 0.1902 0.1723 1.0000 Uiso
H1363 H 0.3971 -0.1691 0.2104 0.1723 1.0000 Uiso
H1341 H 0.2834 0.0475 -0.1525 0.1598 1.0000 Uiso
H1342 H 0.3066 0.0824 -0.0636 0.1598 1.0000 Uiso
H1343 H 0.2110 0.0255 -0.0688 0.1598 1.0000 Uiso
H1331 H 0.4209 -0.0430 -0.0742 0.1478 1.0000 Uiso
H1332 H 0.3253 -0.1000 -0.0794 0.1478 1.0000 Uiso
H1351 H 0.5009 -0.1225 0.0471 0.1481 1.0000 Uiso
H1352 H 0.4267 -0.2010 0.0673 0.1481 1.0000 Uiso
H1311 H 0.2472 -0.0987 0.1461 0.1561 1.0000 Uiso
H1312 H 0.1939 -0.0471 0.0534 0.1561 1.0000 Uiso
H1301 H 0.3635 -0.0211 0.0678 0.1086 1.0000 Uiso
H311 H 0.4192 0.1109 0.4045 0.0736 1.0000 Uiso
H312 H 0.2964 0.1177 0.4182 0.0736 1.0000 Uiso
H321 H 0.3506 -0.0353 0.4302 0.0811 1.0000 Uiso
H322 H 0.4177 -0.0167 0.3428 0.0811 1.0000 Uiso
H351 H 0.3106 -0.1417 0.4332 0.1044 1.0000 Uiso
H352 H 0.1920 -0.1600 0.4471 0.1044 1.0000 Uiso
H353 H 0.2604 -0.2057 0.3777 0.1044 1.0000 Uiso
H361 H 0.0840 -0.1278 0.2975 0.0898 1.0000 Uiso
H111 H 0.0747 0.3203 0.1203 0.0764 1.0000 Uiso
H112 H 0.0449 0.2217 0.1627 0.0764 1.0000 Uiso
H121 H 0.0335 0.2559 0.0017 0.0769 1.0000 Uiso
H122 H 0.1064 0.1641 0.0412 0.0769 1.0000 Uiso
H151 H 0.0447 0.2509 -0.1132 0.1180 1.0000 Uiso
H152 H 0.0681 0.3376 -0.1847 0.1180 1.0000 Uiso
H153 H 0.1230 0.2390 -0.1914 0.1180 1.0000 Uiso
H161 H 0.2673 0.3468 -0.2023 0.0816 1.0000 Uiso
H511 H 0.4591 0.3865 0.2031 0.0738 1.0000 Uiso
H512 H 0.4186 0.4102 0.1021 0.0738 1.0000 Uiso
H521 H 0.6051 0.3637 0.1226 0.0817 1.0000 Uiso
H522 H 0.5470 0.3093 0.0619 0.0817 1.0000 Uiso
H551 H 0.7329 0.3225 0.1405 0.1185 1.0000 Uiso
H552 H 0.7969 0.2810 0.2311 0.1185 1.0000 Uiso
H553 H 0.8139 0.2331 0.1475 0.1185 1.0000 Uiso
H561 H 0.7794 0.1080 0.2839 0.0879 1.0000 Uiso
H1121 H 0.4137 0.3439 0.5381 0.1739 1.0000 Uiso
H721 H 0.1932 0.6242 0.1541 0.1172 1.0000 Uiso
H921 H -0.0864 0.2878 0.3953 0.1196 1.0000 Uiso

loop_
_atom_site_aniso_label
_atom_site_aniso_U_11
_atom_site_aniso_U_22
_atom_site_aniso_U_33
_atom_site_aniso_U_23
_atom_site_aniso_U_13
_atom_site_aniso_U_12
Gd1 0.03514(9) 0.01963(8) 0.02195(8) -0.00524(5) 0.00471(6) -0.00097(6)
Cu1 0.02878(19) 0.01795(17) 0.02435(19) -0.00152(14) 0.00088(15) -0.00250(14)
Cu2 0.02481(18) 0.02263(18) 0.01922(18) -0.00327(14) 0.00130(13) -0.00411(14)
Cu3 0.02591(19) 0.02241(18) 0.0273(2) -0.00168(15) -0.00070(15) -0.00113(14)
Cl1 0.0305(4) 0.0243(3) 0.0291(4) -0.0106(3) 0.0030(3) -0.0012(3)
O10 0.0234(10) 0.0190(10) 0.0248(11) -0.0029(8) 0.0002(8) 0.0014(8)
C11 0.0225(14) 0.0267(15) 0.0297(16) -0.0014(12) -0.0011(12) 0.0014(12)
C12 0.0267(15) 0.0275(16) 0.0324(17) -0.0027(13) -0.0020(13) -0.0059(12)
N13 0.0309(14) 0.0226(12) 0.0249(13) -0.0030(10) -0.0025(10) -0.0026(10)
C14 0.0393(18) 0.0260(15) 0.0253(16) -0.0056(12) -0.0031(13) -0.0024(13)
C15 0.058(3) 0.055(3) 0.0306(19) -0.0042(18) -0.0113(18) -0.018(2)
C16 0.050(2) 0.0311(17) 0.0211(15) -0.0025(13) 0.0006(14) -0.0061(15)
C17 0.0418(18) 0.0218(14) 0.0242(15) -0.0037(12) 0.0066(13) -0.0037(13)
O18 0.0350(13) 0.0367(13) 0.0242(12) -0.0039(10) 0.0036(9) -0.0111(10)
C19 0.053(2) 0.0330(18) 0.0319(18) -0.0028(15) 0.0114(16) -0.0101(16)
F20 0.0461(15) 0.0623(17) 0.0636(18) 0.0043(14) 0.0167(13) -0.0125(13)
F21 0.092(2) 0.114(3) 0.0276(13) 0.0001(15) 0.0165(14) -0.050(2)
F22 0.101(3) 0.0304(13) 0.112(3) -0.0189(15) 0.057(2) -0.0270(15)
O30 0.0323(12) 0.0223(10) 0.0199(10) -0.0014(8) 0.0009(8) -0.0006(9)
C31 0.0445(19) 0.0259(16) 0.0201(15) -0.0002(12) -0.0008(13) -0.0024(14)
C32 0.0379(19) 0.0284(17) 0.0320(18) 0.0021(14) -0.0029(14) -0.0044(14)
N33 0.0357(15) 0.0216(13) 0.0274(14) -0.0003(11) 0.0030(11) -0.0008(11)
C34 0.0401(19) 0.0217(15) 0.0330(18) -0.0006(13) 0.0113(14) -0.0039(13)
C35 0.057(2) 0.0252(17) 0.045(2) 0.0066(16) 0.0036(19) -0.0051(16)
C36 0.0400(19) 0.0243(15) 0.0382(19) -0.0039(14) 0.0098(15) -0.0101(14)
C37 0.0297(16) 0.0297(16) 0.0375(18) -0.0068(14) 0.0040(14) -0.0083(13)
O38 0.0350(13) 0.0254(11) 0.0381(14) 0.0013(10) -0.0028(10) -0.0081(10)
C39 0.0344(18) 0.0337(18) 0.049(2) -0.0070(16) 0.0048(16) -0.0108(15)
F40 0.0475(15) 0.093(2) 0.0487(16) -0.0253(15) -0.0015(12) -0.0165(15)
F41 0.0361(13) 0.0502(16) 0.116(3) -0.0246(17) -0.0112(15) 0.0019(12)
F42 0.0562(16) 0.0661(18) 0.0690(18) 0.0020(15) -0.0021(14) -0.0394(15)
O50 0.0274(11) 0.0186(10) 0.0233(10) -0.0042(8) -0.0003(8) -0.0039(8)
C51 0.0298(16) 0.0200(14) 0.0304(16) -0.0053(12) -0.0012(12) -0.0057(12)
C52 0.0301(16) 0.0276(16) 0.0355(18) -0.0053(13) 0.0022(13) -0.0082(13)
N53 0.0275(14) 0.0291(14) 0.0331(15) -0.0085(12) 0.0000(11) -0.0041(11)
C54 0.0301(17) 0.0381(19) 0.0352(18) -0.0120(15) -0.0020(14) -0.0036(14)
C55 0.030(2) 0.054(3) 0.080(3) -0.008(2) -0.005(2) -0.0113(18)
C56 0.0307(18) 0.047(2) 0.037(2) -0.0076(16) -0.0088(15) 0.0027(15)
C57 0.0347(18) 0.0368(19) 0.0315(18) -0.0071(15) -0.0062(14) 0.0072(14)
O58 0.0320(13) 0.0328(13) 0.0464(16) 0.0037(11) -0.0024(11) 0.0009(10)
C59 0.046(2) 0.051(2) 0.036(2) 0.0015(18) -0.0083(17) 0.0080(19)
F60 0.059(2) 0.075(2) 0.137(4) 0.032(2) -0.048(2) 0.0060(17)
F61 0.112(3) 0.0395(15) 0.066(2) -0.0020(14) -0.0122(19) 0.0117(16)
F62 0.098(3) 0.083(2) 0.0385(15) 0.0173(15) 0.0049(15) 0.0200(19)
O70 0.0402(13) 0.0193(11) 0.0337(13) -0.0032(9) 0.0041(10) 0.0024(9)
C71 0.0389(19) 0.0258(16) 0.042(2) -0.0035(15) 0.0102(16) 0.0046(14)
C72 0.064(3) 0.0204(16) 0.056(3) -0.0069(16) 0.012(2) -0.0014(17)
C73 0.062(3) 0.0276(18) 0.057(3) -0.0146(18) 0.009(2) -0.0069(18)
O74 0.0640(19) 0.0254(12) 0.0422(15) -0.0121(11) -0.0011(13) -0.0049(12)
C75 0.048(2) 0.0295(19) 0.052(2) 0.0105(17) 0.0070(19) 0.0032(16)
F76 0.123(3) 0.063(2) 0.060(2) 0.0074(16) -0.034(2) -0.015(2)
F77 0.089(2) 0.0372(14) 0.0676(19) 0.0095(13) -0.0018(16) 0.0294(14)
F78 0.081(2) 0.084(2) 0.0532(18) 0.0181(16) 0.0238(16) 0.0256(18)
C79 0.122(6) 0.049(3) 0.073(4) -0.033(3) 0.014(4) -0.032(3)
F80 0.299(9) 0.106(4) 0.138(5) -0.095(4) 0.119(5) -0.085(5)
F81 0.172(6) 0.190(7) 0.239(8) -0.167(7) 0.033(6) -0.073(5)
F82 0.522(16) 0.041(2) 0.144(5) -0.046(3) -0.111(8) 0.024(5)
O90 0.0440(15) 0.0299(13) 0.0364(14) -0.0033(11) 0.0097(11) 0.0013(11)
C91 0.044(2) 0.0323(18) 0.041(2) -0.0099(16) 0.0049(16) 0.0050(15)
C92 0.045(2) 0.036(2) 0.047(2) -0.0089(17) 0.0145(18) 0.0021(17)
C93 0.041(2) 0.0328(18) 0.0338(18) -0.0058(14) 0.0097(15) -0.0081(15)
O94 0.0397(13) 0.0260(11) 0.0317(13) -0.0031(10) 0.0144(10) -0.0030(10)
C95 0.044(2) 0.035(2) 0.052(2) -0.0035(18) 0.0200(18) -0.0044(16)
F96 0.067(2) 0.066(2) 0.104(3) 0.044(2) 0.0057(19) -0.0067(16)
F97 0.134(4) 0.077(3) 0.123(4) 0.016(2) -0.035(3) -0.062(3)
F98 0.253(7) 0.050(2) 0.203(6) 0.007(3) 0.200(6) -0.004(3)
C99 0.053(3) 0.038(2) 0.081(4) -0.015(2) 0.010(2) 0.010(2)
F100 0.084(2) 0.0395(15) 0.119(3) -0.0282(18) 0.033(2) 0.0022(15)
F101 0.129(4) 0.096(3) 0.100(3) -0.025(3) -0.049(3) 0.058(3)
F102 0.069(2) 0.060(2) 0.194(5) 0.002(3) 0.063(3) 0.0225(18)
O110 0.0678(19) 0.0419(15) 0.0247(13) -0.0109(11) 0.0122(12) -0.0054(14)
C111 0.096(4) 0.055(3) 0.025(2) -0.0147(19) 0.002(2) -0.004(3)
C112 0.095(4) 0.065(3) 0.037(2) -0.028(2) -0.014(2) 0.007(3)
C113 0.068(3) 0.045(2) 0.038(2) -0.0145(18) -0.015(2) 0.005(2)
O114 0.0522(16) 0.0368(14) 0.0279(13) -0.0109(11) -0.0082(11) -0.0026(12)
C115 0.139(7) 0.112(6) 0.030(3) -0.026(3) 0.016(3) 0.012(5)
F116 0.175(5) 0.169(5) 0.082(3) -0.062(3) 0.018(3) 0.074(4)
F117 0.197(6) 0.158(5) 0.071(3) -0.019(3) 0.069(4) -0.020(5)
F118 0.146(5) 0.347(10) 0.069(3) -0.123(5) 0.013(3) -0.028(6)
C119 0.069(4) 0.094(5) 0.059(3) -0.033(3) -0.031(3) 0.003(3)
F120 0.089(3) 0.149(4) 0.131(4) -0.089(4) -0.062(3) 0.054(3)
F121 0.090(3) 0.132(4) 0.086(3) -0.064(3) -0.044(2) 0.004(2)
F122 0.079(3) 0.193(6) 0.094(3) -0.018(3) -0.020(2) -0.057(3)
N130 0.0373(16) 0.0348(16) 0.0482(19) -0.0209(14) 0.0139(14) -0.0092(13)
C131 0.049(3) 0.047(2) 0.079(3) -0.022(2) 0.030(2) -0.016(2)
C132 0.073(4) 0.056(3) 0.139(6) -0.027(4) 0.015(4) -0.038(3)
C133 0.051(2) 0.054(3) 0.046(2) -0.024(2) 0.0120(19) -0.005(2)
C134 0.055(3) 0.070(3) 0.048(3) -0.025(2) -0.016(2) 0.006(2)
C135 0.048(2) 0.037(2) 0.057(3) -0.0158(19) 0.0100(19) -0.0009(17)
C136 0.105(5) 0.038(2) 0.052(3) -0.007(2) 0.005(3) 0.003(3)

loop_
_atom_type_symbol
_atom_type_scat_dispersion_real
_atom_type_scat_dispersion_imag
_atom_type_scat_Cromer_Mann_a1
_atom_type_scat_Cromer_Mann_b1
_atom_type_scat_Cromer_Mann_a2
_atom_type_scat_Cromer_Mann_b2
_atom_type_scat_Cromer_Mann_a3
_atom_type_scat_Cromer_Mann_b3
_atom_type_scat_Cromer_Mann_a4
_atom_type_scat_Cromer_Mann_b4
_atom_type_scat_Cromer_Mann_c
_atom_type_scat_source
C 0.0033 0.0016 2.3100 20.8439 1.0200 10.2075 1.5886 0.5687 0.8650 51.6512 0.2156 'International Tables Vol C 4.2.6.8 and 6.1.1.4'
H 0.0000 0.0000 0.4930 10.5109 0.3229 26.1257 0.1402 3.1424 0.0408 57.7998 0.0030 'International Tables Vol C 4.2.6.8 and 6.1.1.4'
N 0.0061 0.0033 12.2126 0.0057 3.1322 9.8933 2.0125 28.9975 1.1663 0.5826 -11.5290 'International Tables Vol C 4.2.6.8 and 6.1.1.4'
O 0.0106 0.0060 3.0485 13.2771 2.2868 5.7011 1.5463 0.3239 0.8670 32.9089 0.2508 'International Tables Vol C 4.2.6.8 and 6.1.1.4'
F 0.0171 0.0103 3.5392 10.2825 2.6412 4.2944 1.5170 0.2615 1.0243 26.1476 0.2776 'International Tables Vol C 4.2.6.8 and 6.1.1.4'
Cl 0.1484 0.1585 11.4604 0.0104 7.1964 1.1662 6.2556 18.5194 1.6455 47.7784 -9.5574 'International Tables Vol C 4.2.6.8 and 6.1.1.4'
Cu 0.3201 1.2651 13.3380 3.5828 7.1676 0.2470 5.6158 11.3966 1.6735 64.8126 1.1910 'International Tables Vol C 4.2.6.8 and 6.1.1.4'
Gd -0.1653 3.9035 25.0709 2.2534 19.0798 0.1820 13.8518 12.9331 3.5454 101.3980 2.4196 'International Tables Vol C 4.2.6.8 and 6.1.1.4'

loop_
_geom_angle_atom_site_label_1
_geom_angle_atom_site_label_2
_geom_angle_atom_site_label_3
_geom_angle
_geom_angle_publ_flag
O10 Gd1 O30 67.04(7) yes
O10 Gd1 O50 67.44(7) yes
O30 Gd1 O50 66.27(7) yes
O10 Gd1 O70 71.08(8) yes
O30 Gd1 O70 125.97(8) yes
O50 Gd1 O70 67.08(8) yes
O10 Gd1 O74 140.83(9) yes
O30 Gd1 O74 143.21(9) yes
O50 Gd1 O74 99.16(9) yes
O70 Gd1 O74 69.84(9) yes
O10 Gd1 O90 89.77(9) yes
O30 Gd1 O90 139.33(9) yes
O50 Gd1 O90 136.30(8) yes
O70 Gd1 O90 70.41(9) yes
O74 Gd1 O90 74.92(10) yes
O10 Gd1 O94 69.90(8) yes
O30 Gd1 O94 70.43(8) yes
O50 Gd1 O94 127.85(8) yes
O70 Gd1 O94 123.56(9) yes
O74 Gd1 O94 132.98(10) yes
O10 Gd1 O110 139.13(9) yes
O30 Gd1 O110 96.88(9) yes
O50 Gd1 O110 142.17(10) yes
O70 Gd1 O110 137.06(9) yes
O74 Gd1 O110 73.76(10) yes
O10 Gd1 O114 130.06(8) yes
O30 Gd1 O114 70.86(8) yes
O50 Gd1 O114 71.89(8) yes
O70 Gd1 O114 117.35(9) yes
O74 Gd1 O114 72.50(10) yes
O90 Gd1 O94 70.31(9) yes
O90 Gd1 O110 78.85(10) yes
O94 Gd1 O110 69.30(10) yes
O90 Gd1 O114 140.17(9) yes
O94 Gd1 O114 118.87(9) yes
O110 Gd1 O114 70.55(11) yes
Cl1 Cu1 O10 82.16(6) yes
Cl1 Cu1 O30 82.80(7) yes
O10 Cu1 O30 85.85(9) yes
Cl1 Cu1 N33 105.08(9) yes
O10 Cu1 N33 168.55(11) yes
O30 Cu1 N33 86.28(11) yes
Cl1 Cu1 O38 103.03(9) yes
O10 Cu1 O38 93.45(10) yes
O30 Cu1 O38 173.99(11) yes
N33 Cu1 O38 93.50(12) yes
Cl1 Cu1 O94 146.11(6) yes
O10 Cu1 O94 72.32(8) yes
O30 Cu1 O94 73.63(9) yes
N33 Cu1 O94 97.46(10) yes
O38 Cu1 O94 100.46(10) yes
Cl1 Cu2 O10 83.55(6) yes
Cl1 Cu2 N13 100.72(8) yes
O10 Cu2 N13 85.84(11) yes
Cl1 Cu2 O18 101.98(8) yes
O10 Cu2 O18 174.27(10) yes
N13 Cu2 O18 94.49(11) yes
Cl1 Cu2 O50 85.83(6) yes
O10 Cu2 O50 86.21(9) yes
N13 Cu2 O50 169.06(11) yes
O18 Cu2 O50 92.68(10) yes
Cl1 Cu2 O70 145.36(6) yes
O10 Cu2 O70 72.29(8) yes
N13 Cu2 O70 101.85(10) yes
O18 Cu2 O70 102.07(10) yes
O50 Cu2 O70 68.50(8) yes
Cl1 Cu3 O30 83.80(7) yes
Cl1 Cu3 O50 86.26(6) yes
O30 Cu3 O50 85.61(9) yes
Cl1 Cu3 N53 113.37(9) yes
O30 Cu3 N53 160.49(11) yes
O50 Cu3 N53 86.36(11) yes
Cl1 Cu3 O58 93.32(9) yes
O30 Cu3 O58 94.37(11) yes
O50 Cu3 O58 179.58(11) yes
N53 Cu3 O58 93.79(12) yes
Cu3 Cl1 Cu2 74.33(2) yes
Cu3 Cl1 Cu1 75.68(2) yes
Cu2 Cl1 Cu1 76.31(2) yes
Gd1 O10 Cu1 97.13(9) yes
Gd1 O10 Cu2 98.68(9) yes
Cu1 O10 Cu2 117.15(10) yes
Gd1 O10 C11 119.83(18) yes
Cu1 O10 C11 117.39(18) yes
Cu2 O10 C11 105.66(18) yes
O10 C11 C12 109.1(3) yes
O10 C11 H111 107.1 no
C12 C11 H111 114.4 no
O10 C11 H112 107.4 no
C12 C11 H112 114.2 no
H111 C11 H112 104.2 no
C11 C12 N13 107.5(3) yes
C11 C12 H121 107.7 no
N13 C12 H121 112.5 no
C11 C12 H122 106.6 no
N13 C12 H122 111.4 no
H121 C12 H122 110.9 no
C12 N13 Cu2 111.0(2) yes
C12 N13 C14 121.8(3) yes
Cu2 N13 C14 127.2(3) yes
N13 C14 C15 121.8(3) yes
N13 C14 C16 121.6(3) yes
C15 C14 C16 116.6(3) yes
C14 C15 H151 106.7 no
C14 C15 H152 109.5 no
H151 C15 H152 106.3 no
C14 C15 H153 109.1 no
H151 C15 H153 108.8 no
H152 C15 H153 116.0 no
C14 C16 C17 124.1(3) yes
C14 C16 H161 115.7 no
C17 C16 H161 119.9 no
C16 C17 O18 129.9(3) yes
C16 C17 C19 118.4(3) yes
O18 C17 C19 111.6(3) yes
C17 O18 Cu2 122.4(2) yes
C17 C19 F20 112.4(3) yes
C17 C19 F21 113.3(4) yes
F20 C19 F21 105.7(4) yes
C17 C19 F22 110.5(3) yes
F20 C19 F22 107.1(4) yes
F21 C19 F22 107.3(4) yes
Gd1 O30 Cu3 99.70(9) yes
Gd1 O30 Cu1 97.30(9) yes
Cu3 O30 Cu1 117.27(11) yes
Gd1 O30 C31 119.30(19) yes
Cu3 O30 C31 115.1(2) yes
Cu1 O30 C31 107.21(19) yes
O30 C31 C32 109.0(3) yes
O30 C31 H311 109.0 no
C32 C31 H311 113.5 no
O30 C31 H312 111.0 no
C32 C31 H312 113.2 no
H311 C31 H312 101.0 no
C31 C32 N33 107.7(3) yes
C31 C32 H321 107.6 no
N33 C32 H321 113.0 no
C31 C32 H322 105.2 no
N33 C32 H322 112.0 no
H321 C32 H322 110.9 no
C32 N33 Cu1 109.9(2) yes
C32 N33 C34 122.4(3) yes
Cu1 N33 C34 127.7(3) yes
N33 C34 C35 121.1(4) yes
N33 C34 C36 121.3(3) yes
C35 C34 C36 117.6(3) yes
C34 C35 H351 105.7 no
C34 C35 H352 102.7 no
H351 C35 H352 103.5 no
C34 C35 H353 108.6 no
H351 C35 H353 119.0 no
H352 C35 H353 115.7 no
C34 C36 C37 124.1(3) yes
C34 C36 H361 121.5 no
C37 C36 H361 114.4 no
C36 C37 O38 129.5(3) yes
C36 C37 C39 119.2(3) yes
O38 C37 C39 111.2(3) yes
C37 O38 Cu1 122.7(2) yes
C37 C39 F40 112.0(3) yes
C37 C39 F41 111.8(3) yes
F40 C39 F41 106.0(4) yes
C37 C39 F42 113.9(3) yes
F40 C39 F42 106.1(3) yes
F41 C39 F42 106.5(3) yes
Gd1 O50 Cu2 98.19(9) yes
Gd1 O50 Cu3 100.32(9) yes
Cu2 O50 Cu3 113.44(10) yes
Gd1 O50 C51 116.78(18) yes
Cu2 O50 C51 118.28(19) yes
Cu3 O50 C51 108.33(18) yes
O50 C51 C52 109.7(3) yes
O50 C51 H511 109.4 no
C52 C51 H511 109.0 no
O50 C51 H512 110.5 no
C52 C51 H512 115.2 no
H511 C51 H512 102.8 no
C51 C52 N53 108.3(3) yes
C51 C52 H521 107.1 no
N53 C52 H521 111.6 no
C51 C52 H522 104.8 no
N53 C52 H522 112.9 no
H521 C52 H522 111.7 no
C52 N53 Cu3 110.2(2) yes
C52 N53 C54 122.9(3) yes
Cu3 N53 C54 126.6(3) yes
N53 C54 C55 122.2(4) yes
N53 C54 C56 121.1(3) yes
C55 C54 C56 116.8(3) yes
C54 C55 H551 106.9 no
C54 C55 H552 114.3 no
H551 C55 H552 107.6 no
C54 C55 H553 109.3 no
H551 C55 H553 103.1 no
H552 C55 H553 114.7 no
C54 C56 C57 124.4(3) yes
C54 C56 H561 112.8 no
C57 C56 H561 122.7 no
C56 C57 O58 129.3(4) yes
C56 C57 C59 119.8(4) yes
O58 C57 C59 110.9(4) yes
C57 O58 Cu3 122.7(3) yes
C57 C59 F60 114.1(4) yes
C57 C59 F61 111.5(3) yes
F60 C59 F61 107.0(4) yes
C57 C59 F62 111.5(4) yes
F60 C59 F62 107.9(4) yes
F61 C59 F62 104.3(4) yes
Gd1 O70 Cu2 82.65(7) yes
Gd1 O70 C71 135.0(3) yes
Cu2 O70 C71 140.7(2) yes
O70 C71 C72 127.3(4) yes
O70 C71 C75 114.5(4) yes
C72 C71 C75 118.1(4) yes
C71 C72 C73 120.6(4) yes
C71 C72 H721 133.0 no
C73 C72 H721 105.3 no
C72 C73 O74 127.8(4) yes
C72 C73 C79 117.4(4) yes
O74 C73 C79 114.8(5) yes
Gd1 O74 C73 134.6(3) yes
C71 C75 F76 112.8(3) yes
C71 C75 F77 114.1(4) yes
F76 C75 F77 107.5(4) yes
C71 C75 F78 110.8(4) yes
F76 C75 F78 103.7(5) yes
F77 C75 F78 107.2(3) yes
C73 C79 F80 114.2(5) yes
C73 C79 F81 111.3(6) yes
F80 C79 F81 100.1(8) yes
C73 C79 F82 115.2(6) yes
F80 C79 F82 112.6(8) yes
F81 C79 F82 101.6(8) yes
Gd1 O90 C91 134.8(3) yes
O90 C91 C92 128.5(4) yes
O90 C91 C99 112.9(4) yes
C92 C91 C99 118.6(4) yes
C91 C92 C93 120.3(4) yes
C91 C92 H921 119.9 no
C93 C92 H921 119.7 no
C92 C93 O94 128.1(4) yes
C92 C93 C95 117.1(3) yes
O94 C93 C95 114.8(3) yes
Gd1 O94 Cu1 82.31(7) yes
Gd1 O94 C93 133.1(2) yes
Cu1 O94 C93 139.1(2) yes
C93 C95 F96 113.5(4) yes
C93 C95 F97 110.3(4) yes
F96 C95 F97 100.8(4) yes
C93 C95 F98 115.1(4) yes
F96 C95 F98 109.8(5) yes
F97 C95 F98 106.2(6) yes
C91 C99 F100 111.7(4) yes
C91 C99 F101 110.3(4) yes
F100 C99 F101 107.1(5) yes
C91 C99 F102 113.4(4) yes
F100 C99 F102 107.7(5) yes
F101 C99 F102 106.3(5) yes
Gd1 O110 C111 135.2(3) yes
O110 C111 C112 127.4(5) yes
O110 C111 C115 112.3(6) yes
C112 C111 C115 120.3(5) yes
C111 C112 C113 121.3(4) yes
C111 C112 H1121 120.2 no
C113 C112 H1121 118.4 no
C112 C113 O114 127.2(5) yes
C112 C113 C119 119.8(4) yes
O114 C113 C119 112.8(4) yes
Gd1 O114 C113 134.1(3) yes
C111 C115 F116 112.3(6) yes
C111 C115 F117 110.3(6) yes
F116 C115 F117 106.1(9) yes
C111 C115 F118 112.8(7) yes
F116 C115 F118 108.1(7) yes
F117 C115 F118 106.8(7) yes
C113 C119 F120 110.1(5) yes
C113 C119 F121 113.0(5) yes
F120 C119 F121 106.5(5) yes
C113 C119 F122 110.4(5) yes
F120 C119 F122 107.3(6) yes
F121 C119 F122 109.4(6) yes
C131 N130 C133 113.9(4) yes
C131 N130 C135 114.1(4) yes
C133 N130 C135 111.8(3) yes
C131 N130 H1301 107.8 no
C133 N130 H1301 109.6 no
C135 N130 H1301 98.4 no
N130 C131 C132 113.7(4) yes
N130 C131 H1311 105.3 no
C132 C131 H1311 117.2 no
N130 C131 H1312 105.6 no
C132 C131 H1312 109.0 no
H1311 C131 H1312 105.2 no
C131 C132 H1321 108.0 no
C131 C132 H1322 100.1 no
H1321 C132 H1322 94.1 no
C131 C132 H1323 119.1 no
H1321 C132 H1323 123.4 no
H1322 C132 H1323 106.0 no
N130 C133 C134 112.8(4) yes
N130 C133 H1331 105.7 no
C134 C133 H1331 111.6 no
N130 C133 H1332 104.2 no
C134 C133 H1332 116.3 no
H1331 C133 H1332 105.3 no
C133 C134 H1341 103.1 no
C133 C134 H1342 104.9 no
H1341 C134 H1342 123.8 no
C133 C134 H1343 98.8 no
H1341 C134 H1343 109.9 no
H1342 C134 H1343 112.5 no
N130 C135 C136 113.0(4) yes
N130 C135 H1351 110.2 no
C136 C135 H1351 107.8 no
N130 C135 H1352 113.4 no
C136 C135 H1352 101.9 no
H1351 C135 H1352 110.2 no
C135 C136 H1361 115.5 no
C135 C136 H1362 108.9 no
H1361 C136 H1362 91.1 no
C135 C136 H1363 123.9 no
H1361 C136 H1363 110.0 no
H1362 C136 H1363 100.9 no

loop_
_geom_bond_atom_site_label_1
_geom_bond_atom_site_label_2
_geom_bond_distance
_geom_bond_publ_flag
Gd1 O10 2.450(2) yes
Gd1 O30 2.468(2) yes
Gd1 O50 2.475(2) yes
Gd1 O70 2.426(2) yes
Gd1 O74 2.401(3) yes
Gd1 O90 2.403(3) yes
Gd1 O94 2.438(2) yes
Gd1 O110 2.397(3) yes
Gd1 O114 2.401(3) yes
Cu1 Cl1 2.7982(9) yes
Cu1 O10 2.008(2) yes
Cu1 O30 1.980(2) yes
Cu1 N33 1.951(3) yes
Cu1 O38 1.908(3) yes
Cu1 O94 2.654(2) yes
Cu2 Cl1 2.7463(8) yes
Cu2 O10 2.006(2) yes
Cu2 N13 1.939(3) yes
Cu2 O18 1.908(2) yes
Cu2 O50 1.995(2) yes
Cu2 O70 2.703(2) yes
Cu3 Cl1 2.7458(9) yes
Cu3 O30 2.003(2) yes
Cu3 O50 1.973(2) yes
Cu3 N53 1.945(3) yes
Cu3 O58 1.902(3) yes
O10 C11 1.436(4) yes
C11 C12 1.519(5) yes
C11 H111 1.020 no
C11 H112 1.022 no
C12 N13 1.470(4) yes
C12 H121 0.971 no
C12 H122 0.981 no
N13 C14 1.291(4) yes
C14 C15 1.520(5) yes
C14 C16 1.443(5) yes
C15 H151 1.046 no
C15 H152 0.963 no
C15 H153 0.937 no
C16 C17 1.353(5) yes
C16 H161 0.914 no
C17 O18 1.290(4) yes
C17 C19 1.530(5) yes
C19 F20 1.327(5) yes
C19 F21 1.327(5) yes
C19 F22 1.314(5) yes
O30 C31 1.440(4) yes
C31 C32 1.517(5) yes
C31 H311 1.069 no
C31 H312 1.022 no
C32 N33 1.473(5) yes
C32 H321 0.964 no
C32 H322 0.994 no
N33 C34 1.293(5) yes
C34 C35 1.507(5) yes
C34 C36 1.435(6) yes
C35 H351 1.025 no
C35 H352 1.034 no
C35 H353 0.873 no
C36 C37 1.356(5) yes
C36 H361 0.926 no
C37 O38 1.294(4) yes
C37 C39 1.516(5) yes
C39 F40 1.336(5) yes
C39 F41 1.332(5) yes
C39 F42 1.328(4) yes
O50 C51 1.441(4) yes
C51 C52 1.512(5) yes
C51 H511 1.100 no
C51 H512 0.982 no
C52 N53 1.471(5) yes
C52 H521 1.015 no
C52 H522 0.964 no
N53 C54 1.294(5) yes
C54 C55 1.506(6) yes
C54 C56 1.450(6) yes
C55 H551 1.064 no
C55 H552 0.946 no
C55 H553 0.989 no
C56 C57 1.351(6) yes
C56 H561 0.962 no
C57 O58 1.290(5) yes
C57 C59 1.520(6) yes
C59 F60 1.316(5) yes
C59 F61 1.328(6) yes
C59 F62 1.324(6) yes
O70 C71 1.252(4) yes
C71 C72 1.393(6) yes
C71 C75 1.517(6) yes
C72 C73 1.390(7) yes
C72 H721 0.937 no
C73 O74 1.251(5) yes
C73 C79 1.527(7) yes
C75 F76 1.329(6) yes
C75 F77 1.333(5) yes
C75 F78 1.330(5) yes
C79 F80 1.236(8) yes
C79 F81 1.293(10) yes
C79 F82 1.258(8) yes
O90 C91 1.238(5) yes
C91 C92 1.396(6) yes
C91 C99 1.540(6) yes
C92 C93 1.392(6) yes
C92 H921 0.945 no
C93 O94 1.249(5) yes
C93 C95 1.525(5) yes
C95 F96 1.306(6) yes
C95 F97 1.330(6) yes
C95 F98 1.260(5) yes
C99 F100 1.314(6) yes
C99 F101 1.319(7) yes
C99 F102 1.316(6) yes
O110 C111 1.224(6) yes
C111 C112 1.393(9) yes
C111 C115 1.545(8) yes
C112 C113 1.392(8) yes
C112 H1121 1.066 no
C113 O114 1.248(5) yes
C113 C119 1.545(8) yes
C115 F116 1.277(9) yes
C115 F117 1.308(11) yes
C115 F118 1.294(9) yes
C119 F120 1.315(8) yes
C119 F121 1.328(6) yes
C119 F122 1.325(9) yes
N130 C131 1.505(5) yes
N130 C133 1.514(6) yes
N130 C135 1.501(6) yes
N130 H1301 1.040 no
C131 C132 1.508(7) yes
C131 H1311 1.092 no
C131 H1312 0.945 no
C132 H1321 1.007 no
C132 H1322 1.189 no
C132 H1323 0.822 no
C133 C134 1.492(7) yes
C133 H1331 1.018 no
C133 H1332 1.026 no
C134 H1341 0.935 no
C134 H1342 0.921 no
C134 H1343 1.033 no
C135 C136 1.502(7) yes
C135 H1351 1.021 no
C135 H1352 0.953 no
C136 H1361 1.066 no
C136 H1362 1.187 no
C136 H1363 0.899 no
